data_2230395
loop_
_publ_author_name
'Pourayoubi, Mehrdad'
'Sadeghi Seraji, Sepideh'
'Bruno, Giuseppe'
'Amiri Rudbari, Hadi'

_publ_section_title
;
 <i>N</i>,<i>N</i>'-Dibenzyl-<i>N</i>,<i>N</i>'-dimethyl-<i>N</i>''-(methylsulfonyl)phosphoric
 triamide
;
_journal_coeditor_code JJ2084
_journal_issue 6
_journal_name_full 'Acta Crystallographica Section E'
_journal_page_first o1285
_journal_paper_doi 10.1107/S1600536811015832
_journal_volume 67
_journal_year 2011
_chemical_formula_iupac 'C17 H24 N3 O3 P S'
_chemical_formula_moiety 'C17 H24 N3 O3 P S'
_chemical_formula_sum 'C17 H24 N3 O3 P S'
_chemical_formula_weight 381.42
_chemical_name_systematic
;
<i>N</i>,<i>N</i>'-Dibenzyl-<i>N</i>,<i>N</i>'-dimethyl-
<i>N</i>''-(methylsulfonyl)phosphoric triamide
;
_space_group_IT_number 19
_symmetry_cell_setting orthorhombic
_symmetry_space_group_name_Hall 'P 2ac 2ab'
_symmetry_space_group_name_H-M 'P 21 21 21'
_atom_sites_solution_hydrogens geom
_atom_sites_solution_primary direct
_atom_sites_solution_secondary difmap
_audit_creation_method SHELXL-97
_cell_angle_alpha 90.00
_cell_angle_beta 90.00
_cell_angle_gamma 90.00
_cell_formula_units_Z 4
_cell_length_a 8.5343(4)
_cell_length_b 10.1800(5)
_cell_length_c 22.0455(10)
_cell_measurement_reflns_used 9705
_cell_measurement_temperature 296(2)
_cell_measurement_theta_max 29.47
_cell_measurement_theta_min 2.56
_cell_volume 1915.29(16)
_computing_cell_refinement 'SAINT (Bruker, 2005)'
_computing_data_collection 'APEX2 (Bruker, 2005)'
_computing_data_reduction 'SAINT (Bruker, 2005)'
_computing_molecular_graphics 'Mercury (Macrae <i>et al.</i>, 2008)'
_computing_publication_material 'SHELXTL (Sheldrick, 2008) and enCIFer (Allen <i>et al.</i>, 2004)'
_computing_structure_refinement 'SHELXL97 (Sheldrick, 2008)'
_computing_structure_solution 'SHELXS97 (Sheldrick, 2008)'
_diffrn_ambient_temperature 296(2)
_diffrn_measured_fraction_theta_full 0.997
_diffrn_measured_fraction_theta_max 0.997
_diffrn_measurement_device_type 'Bruker APEXII CCD'
_diffrn_measurement_method '\f and \w'
_diffrn_radiation_monochromator graphite
_diffrn_radiation_source 'fine-focus sealed tube'
_diffrn_radiation_type MoK\a
_diffrn_radiation_wavelength 0.71073
_diffrn_reflns_av_R_equivalents 0.0598
_diffrn_reflns_av_sigmaI/netI 0.0168
_diffrn_reflns_limit_h_max 10
_diffrn_reflns_limit_h_min -10
_diffrn_reflns_limit_k_max 13
_diffrn_reflns_limit_k_min -13
_diffrn_reflns_limit_l_max 28
_diffrn_reflns_limit_l_min -28
_diffrn_reflns_number 65627
_diffrn_reflns_theta_full 27.00
_diffrn_reflns_theta_max 27.00
_diffrn_reflns_theta_min 2.20
_exptl_absorpt_coefficient_mu 0.273
_exptl_absorpt_correction_T_max 0.7460
_exptl_absorpt_correction_T_min 0.6995
_exptl_absorpt_correction_type multi-scan
_exptl_absorpt_process_details '(SADABS; Sheldrick, 2004)'
_exptl_crystal_colour colourless
_exptl_crystal_density_diffrn 1.323
_exptl_crystal_density_method 'not measured'
_exptl_crystal_description irregular
_exptl_crystal_F_000 808
_exptl_crystal_size_max 0.47
_exptl_crystal_size_mid 0.38
_exptl_crystal_size_min 0.30
_refine_diff_density_max 0.295
_refine_diff_density_min -0.221
_refine_ls_abs_structure_details 'Flack (1983), <b>1769 Friedel pairs</b>'
_refine_ls_abs_structure_Flack 0.02(7)
_refine_ls_extinction_method none
_refine_ls_goodness_of_fit_ref 1.082
_refine_ls_hydrogen_treatment constr
_refine_ls_matrix_type full
_refine_ls_number_parameters 226
_refine_ls_number_reflns 4155
_refine_ls_number_restraints 0
_refine_ls_restrained_S_all 1.082
_refine_ls_R_factor_all 0.0339
_refine_ls_R_factor_gt 0.0318
_refine_ls_shift/su_max 0.001
_refine_ls_shift/su_mean 0.000
_refine_ls_structure_factor_coef Fsqd
_refine_ls_weighting_details 'calc w=1/[\s^2^(Fo^2^)+(0.0564P)^2^+0.4498P] where P=(Fo^2^+2Fc^2^)/3'
_refine_ls_weighting_scheme calc
_refine_ls_wR_factor_gt 0.0922
_refine_ls_wR_factor_ref 0.0938
_reflns_number_gt 3937
_reflns_number_total 4155
_reflns_threshold_expression I>2\s(I)
_cod_data_source_file jj2084.cif
_cod_data_source_block I
_cod_database_code 2230395
_cod_database_fobs_code 2230395

loop_
_symmetry_equiv_pos_as_xyz
'x, y, z'
'x+1/2, -y+1/2, -z'
'-x, y+1/2, -z+1/2'
'-x+1/2, -y, z+1/2'

loop_
_atom_site_type_symbol
_atom_site_label
_atom_site_fract_x
_atom_site_fract_y
_atom_site_fract_z
_atom_site_U_iso_or_equiv
_atom_site_adp_type
_atom_site_calc_flag
_atom_site_refinement_flags
_atom_site_occupancy
_atom_site_symmetry_multiplicity
_atom_site_disorder_assembly
_atom_site_disorder_group
S S -0.14987(6) 0.66473(5) 0.33606(2) 0.03622(13) Uani d . 1 1 . .
P P 0.01450(6) 0.58351(4) 0.22593(2) 0.02755(11) Uani d . 1 1 . .
O O2 -0.1835(2) 0.78944(16) 0.36311(8) 0.0531(5) Uani d . 1 1 . .
O O3 -0.2779(2) 0.58363(18) 0.31763(9) 0.0548(4) Uani d . 1 1 . .
O O1 0.0074(2) 0.45080(12) 0.25313(7) 0.0376(3) Uani d . 1 1 . .
N N2 -0.1005(2) 0.61222(17) 0.16850(8) 0.0374(4) Uani d . 1 1 . .
N N1 0.19197(19) 0.61606(16) 0.20271(8) 0.0357(4) Uani d . 1 1 . .
C C16 -0.2309(3) 0.7047(3) 0.16690(14) 0.0598(7) Uani d . 1 1 . .
H H16A -0.2367 0.7506 0.2049 0.090 Uiso calc R 1 1 . .
H H16B -0.3268 0.6577 0.1601 0.090 Uiso calc R 1 1 . .
H H16C -0.2149 0.7666 0.1346 0.090 Uiso calc R 1 1 . .
C C11 -0.4106(4) 0.2282(3) 0.07992(17) 0.0756(10) Uani d . 1 1 . .
H H11 -0.4817 0.1609 0.0724 0.091 Uiso calc R 1 1 . .
C C10 -0.3104(4) 0.2678(3) 0.03513(15) 0.0733(9) Uani d . 1 1 . .
H H10 -0.3123 0.2269 -0.0026 0.088 Uiso calc R 1 1 . .
C C9 -0.2056(3) 0.3697(3) 0.04626(12) 0.0551(6) Uani d . 1 1 . .
H H9 -0.1402 0.3989 0.0154 0.066 Uiso calc R 1 1 . .
C C14 -0.1979(2) 0.4282(2) 0.10302(9) 0.0377(4) Uani d . 1 1 . .
C C15 -0.0776(3) 0.5341(2) 0.11360(10) 0.0420(5) Uani d . 1 1 . .
H H15A 0.0251 0.4935 0.1155 0.050 Uiso calc R 1 1 . .
H H15B -0.0780 0.5928 0.0789 0.050 Uiso calc R 1 1 . .
C C7 0.2255(3) 0.7384(2) 0.17023(13) 0.0479(6) Uani d . 1 1 . .
H H7A 0.2714 0.8007 0.1984 0.058 Uiso calc R 1 1 . .
H H7B 0.1277 0.7753 0.1558 0.058 Uiso calc R 1 1 . .
C C6 0.3355(2) 0.7211(2) 0.11683(10) 0.0370(4) Uani d . 1 1 . .
C C1 0.4198(3) 0.8292(2) 0.09625(11) 0.0451(5) Uani d . 1 1 . .
H H1 0.4106 0.9094 0.1161 0.054 Uiso calc R 1 1 . .
C C2 0.5174(3) 0.8180(3) 0.04622(12) 0.0553(6) Uani d . 1 1 . .
H H2 0.5729 0.8907 0.0324 0.066 Uiso calc R 1 1 . .
C C3 0.5322(3) 0.6990(3) 0.01694(11) 0.0621(7) Uani d . 1 1 . .
H H3 0.5980 0.6912 -0.0165 0.074 Uiso calc R 1 1 . .
N N3 -0.0373(2) 0.69410(14) 0.27825(7) 0.0313(3) Uani d . 1 1 . .
H H -0.0016 0.7726 0.2742 0.038 Uiso calc R 1 1 . .
C C17 -0.0341(4) 0.5731(3) 0.38565(11) 0.0583(7) Uani d . 1 1 . .
H H17A 0.0536 0.6251 0.3986 0.087 Uiso calc R 1 1 . .
H H17B 0.0031 0.4958 0.3653 0.087 Uiso calc R 1 1 . .
H H17C -0.0952 0.5480 0.4203 0.087 Uiso calc R 1 1 . .
C C8 0.3248(3) 0.5572(3) 0.23501(12) 0.0588(7) Uani d . 1 1 . .
H H8A 0.2915 0.4778 0.2546 0.088 Uiso calc R 1 1 . .
H H8B 0.3631 0.6179 0.2649 0.088 Uiso calc R 1 1 . .
H H8C 0.4069 0.5375 0.2067 0.088 Uiso calc R 1 1 . .
C C5 0.3510(3) 0.6022(2) 0.08697(10) 0.0448(5) Uani d . 1 1 . .
H H5 0.2952 0.5292 0.1002 0.054 Uiso calc R 1 1 . .
C C4 0.4499(3) 0.5922(3) 0.03725(11) 0.0578(6) Uani d . 1 1 . .
H H4 0.4604 0.5120 0.0175 0.069 Uiso calc R 1 1 . .
C C13 -0.2991(3) 0.3855(2) 0.14752(11) 0.0478(5) Uani d . 1 1 . .
H H13 -0.2951 0.4233 0.1859 0.057 Uiso calc R 1 1 . .
C C12 -0.4069(3) 0.2868(3) 0.13576(15) 0.0633(8) Uani d . 1 1 . .
H H12 -0.4766 0.2604 0.1658 0.076 Uiso calc R 1 1 . .

loop_
_atom_site_aniso_label
_atom_site_aniso_U_11
_atom_site_aniso_U_22
_atom_site_aniso_U_33
_atom_site_aniso_U_12
_atom_site_aniso_U_13
_atom_site_aniso_U_23
S 0.0438(3) 0.0249(2) 0.0400(2) -0.0002(2) 0.0118(2) 0.00027(19)
P 0.0334(2) 0.01673(19) 0.0325(2) -0.00014(17) 0.00382(18) -0.00090(16)
O2 0.0683(12) 0.0342(8) 0.0568(9) 0.0053(8) 0.0255(9) -0.0081(7)
O3 0.0429(8) 0.0435(9) 0.0780(12) -0.0137(8) 0.0150(8) -0.0002(8)
O1 0.0544(8) 0.0169(6) 0.0414(7) -0.0007(6) 0.0042(7) -0.0001(5)
N2 0.0398(9) 0.0332(9) 0.0393(8) 0.0046(7) -0.0017(7) -0.0013(7)
N1 0.0336(8) 0.0301(8) 0.0433(9) 0.0012(7) 0.0082(7) -0.0015(7)
C16 0.0598(15) 0.0479(13) 0.0715(17) 0.0193(12) -0.0217(14) -0.0054(13)
C11 0.083(2) 0.0558(17) 0.088(2) -0.0198(16) -0.0378(19) 0.0022(16)
C10 0.092(2) 0.0602(17) 0.0673(18) 0.0035(17) -0.0323(18) -0.0242(15)
C9 0.0606(15) 0.0588(15) 0.0460(12) 0.0044(12) -0.0048(11) -0.0095(11)
C14 0.0360(10) 0.0378(10) 0.0394(10) 0.0035(9) -0.0055(8) -0.0014(8)
C15 0.0426(11) 0.0498(12) 0.0335(10) -0.0064(10) 0.0038(9) -0.0025(9)
C7 0.0481(12) 0.0276(10) 0.0681(15) -0.0014(9) 0.0255(12) -0.0040(10)
C6 0.0321(10) 0.0344(10) 0.0445(11) 0.0045(8) 0.0053(9) 0.0037(8)
C1 0.0411(11) 0.0380(11) 0.0562(13) 0.0045(10) 0.0081(10) 0.0102(10)
C2 0.0521(13) 0.0568(14) 0.0572(14) 0.0027(12) 0.0138(12) 0.0231(12)
C3 0.0648(17) 0.0809(19) 0.0404(12) 0.0116(15) 0.0189(12) 0.0099(13)
N3 0.0405(8) 0.0157(6) 0.0376(8) -0.0018(6) 0.0083(7) -0.0012(6)
C17 0.090(2) 0.0473(13) 0.0379(11) 0.0056(14) -0.0010(12) 0.0081(10)
C8 0.0402(12) 0.0805(19) 0.0558(14) 0.0078(13) -0.0026(11) -0.0025(13)
C5 0.0418(11) 0.0420(12) 0.0505(12) 0.0027(10) 0.0077(10) -0.0021(9)
C4 0.0680(16) 0.0596(16) 0.0456(12) 0.0113(13) 0.0119(11) -0.0092(12)
C13 0.0491(12) 0.0486(13) 0.0456(12) -0.0100(10) -0.0059(9) 0.0022(10)
C12 0.0523(15) 0.0623(17) 0.0751(18) -0.0195(13) -0.0145(13) 0.0149(14)

loop_
_atom_type_symbol
_atom_type_description
_atom_type_scat_dispersion_real
_atom_type_scat_dispersion_imag
_atom_type_scat_source
C C 0.0033 0.0016 'International Tables Vol C Tables 4.2.6.8 and 6.1.1.4'
H H 0.0000 0.0000 'International Tables Vol C Tables 4.2.6.8 and 6.1.1.4'
N N 0.0061 0.0033 'International Tables Vol C Tables 4.2.6.8 and 6.1.1.4'
O O 0.0106 0.0060 'International Tables Vol C Tables 4.2.6.8 and 6.1.1.4'
P P 0.1023 0.0942 'International Tables Vol C Tables 4.2.6.8 and 6.1.1.4'
S S 0.1246 0.1234 'International Tables Vol C Tables 4.2.6.8 and 6.1.1.4'

loop_
_geom_angle_atom_site_label_1
_geom_angle_atom_site_label_2
_geom_angle_atom_site_label_3
_geom_angle_site_symmetry_1
_geom_angle_site_symmetry_3
_geom_angle
_geom_angle_publ_flag
O3 S O2 . . 118.53(12) ?
O3 S N3 . . 109.61(10) ?
O2 S N3 . . 106.39(9) ?
O3 S C17 . . 107.61(13) ?
O2 S C17 . . 109.08(12) ?
N3 S C17 . . 104.79(12) ?
O1 P N2 . . 117.02(9) ?
O1 P N1 . . 110.51(9) ?
N2 P N1 . . 106.20(9) ?
O1 P N3 . . 108.94(8) ?
N2 P N3 . . 104.84(9) ?
N1 P N3 . . 108.98(8) ?
C16 N2 C15 . . 115.69(19) ?
C16 N2 P . . 126.49(17) ?
C15 N2 P . . 117.76(15) ?
C7 N1 C8 . . 115.7(2) ?
C7 N1 P . . 120.48(14) ?
C8 N1 P . . 118.83(16) ?
N2 C16 H16A . . 109.5 ?
N2 C16 H16B . . 109.5 ?
H16A C16 H16B . . 109.5 ?
N2 C16 H16C . . 109.5 ?
H16A C16 H16C . . 109.5 ?
H16B C16 H16C . . 109.5 ?
C12 C11 C10 . . 120.5(3) ?
C12 C11 H11 . . 119.8 ?
C10 C11 H11 . . 119.8 ?
C11 C10 C9 . . 119.6(3) ?
C11 C10 H10 . . 120.2 ?
C9 C10 H10 . . 120.2 ?
C14 C9 C10 . . 120.6(3) ?
C14 C9 H9 . . 119.7 ?
C10 C9 H9 . . 119.7 ?
C13 C14 C9 . . 118.5(2) ?
C13 C14 C15 . . 122.87(19) ?
C9 C14 C15 . . 118.6(2) ?
N2 C15 C14 . . 115.23(18) ?
N2 C15 H15A . . 108.5 ?
C14 C15 H15A . . 108.5 ?
N2 C15 H15B . . 108.5 ?
C14 C15 H15B . . 108.5 ?
H15A C15 H15B . . 107.5 ?
N1 C7 C6 . . 113.73(16) ?
N1 C7 H7A . . 108.8 ?
C6 C7 H7A . . 108.8 ?
N1 C7 H7B . . 108.8 ?
C6 C7 H7B . . 108.8 ?
H7A C7 H7B . . 107.7 ?
C5 C6 C1 . . 119.2(2) ?
C5 C6 C7 . . 121.98(19) ?
C1 C6 C7 . . 118.82(19) ?
C2 C1 C6 . . 120.3(2) ?
C2 C1 H1 . . 119.8 ?
C6 C1 H1 . . 119.8 ?
C3 C2 C1 . . 120.0(2) ?
C3 C2 H2 . . 120.0 ?
C1 C2 H2 . . 120.0 ?
C4 C3 C2 . . 119.8(2) ?
C4 C3 H3 . . 120.1 ?
C2 C3 H3 . . 120.1 ?
S N3 P . . 125.05(9) ?
S N3 H . . 117.5 ?
P N3 H . . 117.5 ?
S C17 H17A . . 109.5 ?
S C17 H17B . . 109.5 ?
H17A C17 H17B . . 109.5 ?
S C17 H17C . . 109.5 ?
H17A C17 H17C . . 109.5 ?
H17B C17 H17C . . 109.5 ?
N1 C8 H8A . . 109.5 ?
N1 C8 H8B . . 109.5 ?
H8A C8 H8B . . 109.5 ?
N1 C8 H8C . . 109.5 ?
H8A C8 H8C . . 109.5 ?
H8B C8 H8C . . 109.5 ?
C6 C5 C4 . . 119.9(2) ?
C6 C5 H5 . . 120.1 ?
C4 C5 H5 . . 120.1 ?
C3 C4 C5 . . 120.8(2) ?
C3 C4 H4 . . 119.6 ?
C5 C4 H4 . . 119.6 ?
C14 C13 C12 . . 120.8(2) ?
C14 C13 H13 . . 119.6 ?
C12 C13 H13 . . 119.6 ?
C11 C12 C13 . . 119.9(3) ?
C11 C12 H12 . . 120.0 ?
C13 C12 H12 . . 120.0 ?

loop_
_geom_bond_atom_site_label_1
_geom_bond_atom_site_label_2
_geom_bond_site_symmetry_2
_geom_bond_distance
_geom_bond_publ_flag
S O3 . 1.4287(18) ?
S O2 . 1.4317(16) ?
S N3 . 1.6236(16) ?
S C17 . 1.744(3) ?
P O1 . 1.4794(13) ?
P N2 . 1.6285(18) ?
P N1 . 1.6326(17) ?
P N3 . 1.6714(15) ?
N2 C16 . 1.458(3) ?
N2 C15 . 1.461(3) ?
N1 C7 . 1.465(3) ?
N1 C8 . 1.467(3) ?
C16 H16A . 0.9600 ?
C16 H16B . 0.9600 ?
C16 H16C . 0.9600 ?
C11 C12 . 1.368(5) ?
C11 C10 . 1.367(5) ?
C11 H11 . 0.9300 ?
C10 C9 . 1.392(4) ?
C10 H10 . 0.9300 ?
C9 C14 . 1.387(3) ?
C9 H9 . 0.9300 ?
C14 C13 . 1.378(3) ?
C14 C15 . 1.507(3) ?
C15 H15A . 0.9700 ?
C15 H15B . 0.9700 ?
C7 C6 . 1.516(3) ?
C7 H7A . 0.9700 ?
C7 H7B . 0.9700 ?
C6 C5 . 1.384(3) ?
C6 C1 . 1.390(3) ?
C1 C2 . 1.387(3) ?
C1 H1 . 0.9300 ?
C2 C3 . 1.378(4) ?
C2 H2 . 0.9300 ?
C3 C4 . 1.369(4) ?
C3 H3 . 0.9300 ?
N3 H . 0.8600 ?
C17 H17A . 0.9600 ?
C17 H17B . 0.9600 ?
C17 H17C . 0.9600 ?
C8 H8A . 0.9600 ?
C8 H8B . 0.9600 ?
C8 H8C . 0.9600 ?
C5 C4 . 1.387(3) ?
C5 H5 . 0.9300 ?
C4 H4 . 0.9300 ?
C13 C12 . 1.387(4) ?
C13 H13 . 0.9300 ?
C12 H12 . 0.9300 ?

loop_
_geom_hbond_atom_site_label_D
_geom_hbond_atom_site_label_H
_geom_hbond_atom_site_label_A
_geom_hbond_site_symmetry_A
_geom_hbond_distance_DH
_geom_hbond_distance_HA
_geom_hbond_distance_DA
_geom_hbond_angle_DHA
N3 H O1 3 0.86 1.91 2.7152(19) 155

loop_
_geom_torsion_atom_site_label_1
_geom_torsion_atom_site_label_2
_geom_torsion_atom_site_label_3
_geom_torsion_atom_site_label_4
_geom_torsion_site_symmetry_1
_geom_torsion_site_symmetry_2
_geom_torsion_site_symmetry_3
_geom_torsion_site_symmetry_4
_geom_torsion
_geom_torsion_publ_flag
O1 P N2 C16 . . . . 114.6(2) ?
N1 P N2 C16 . . . . -121.5(2) ?
N3 P N2 C16 . . . . -6.2(2) ?
O1 P N2 C15 . . . . -62.24(18) ?
N1 P N2 C15 . . . . 61.66(17) ?
N3 P N2 C15 . . . . 176.96(15) ?
O1 P N1 C7 . . . . 175.63(16) ?
N2 P N1 C7 . . . . 47.76(19) ?
N3 P N1 C7 . . . . -64.70(18) ?
O1 P N1 C8 . . . . -30.5(2) ?
N2 P N1 C8 . . . . -158.39(18) ?
N3 P N1 C8 . . . . 89.15(19) ?
C12 C11 C10 C9 . . . . -0.9(5) ?
C11 C10 C9 C14 . . . . 2.4(5) ?
C10 C9 C14 C13 . . . . -1.7(4) ?
C10 C9 C14 C15 . . . . 177.4(2) ?
C16 N2 C15 C14 . . . . -72.4(3) ?
P N2 C15 C14 . . . . 104.8(2) ?
C13 C14 C15 N2 . . . . -15.1(3) ?
C9 C14 C15 N2 . . . . 165.9(2) ?
C8 N1 C7 C6 . . . . 66.9(3) ?
P N1 C7 C6 . . . . -138.44(18) ?
N1 C7 C6 C5 . . . . 24.7(3) ?
N1 C7 C6 C1 . . . . -157.2(2) ?
C5 C6 C1 C2 . . . . 0.3(3) ?
C7 C6 C1 C2 . . . . -177.8(2) ?
C6 C1 C2 C3 . . . . -0.5(4) ?
C1 C2 C3 C4 . . . . 0.3(4) ?
O3 S N3 P . . . . -41.70(16) ?
O2 S N3 P . . . . -170.99(13) ?
C17 S N3 P . . . . 73.54(16) ?
O1 P N3 S . . . . -25.84(16) ?
N2 P N3 S . . . . 100.16(13) ?
N1 P N3 S . . . . -146.48(13) ?
C1 C6 C5 C4 . . . . 0.1(4) ?
C7 C6 C5 C4 . . . . 178.2(2) ?
C2 C3 C4 C5 . . . . 0.2(4) ?
C6 C5 C4 C3 . . . . -0.4(4) ?
C9 C14 C13 C12 . . . . -0.3(4) ?
C15 C14 C13 C12 . . . . -179.4(2) ?
C10 C11 C12 C13 . . . . -1.2(5) ?
C14 C13 C12 C11 . . . . 1.8(4) ?

loop_
_cod_related_entry_id
_cod_related_entry_database
_cod_related_entry_code
1 ChemSpider 30656712
